data_1573052
loop_
_publ_author_name
'You, Lijun'
'Roth, Daniel'
'Greb, Lutz'

_publ_section_title
;
 Structural Constraint at a P--P Bond: Phosphinophosphination of Alkenes,
 Alkynes, and Carbonyls by a Concerted Mechanism
;
_journal_name_full 'Chemical Science'
_journal_paper_doi 10.1039/D4SC06581F
_journal_year 2024
_chemical_formula_moiety 'C24 B F20, C39 H40 N O2 P2'
_chemical_formula_sum 'C63 H40 B F20 N O2 P2'
_chemical_formula_weight 1295.71
_space_group_crystal_system monoclinic
_space_group_IT_number 14
_space_group_name_Hall '-P 2ybc'
_space_group_name_H-M_alt 'P 1 21/c 1'
_atom_sites_solution_hydrogens geom
_atom_sites_solution_primary direct
_audit_creation_method
;FinalCif V130 by Daniel Kratzert, Freiburg 2024, 
https://dkratzert.de/finalcif.html
;
_audit_update_record
;
2024-05-22 deposited with the CCDC.	2024-11-04 downloaded from the CCDC.
;
_cell_angle_alpha 90
_cell_angle_beta 96.442(9)
_cell_angle_gamma 90
_cell_formula_units_Z 4
_cell_length_a 11.884(3)
_cell_length_b 16.729(4)
_cell_length_c 31.882(7)
_cell_measurement_reflns_used 9752
_cell_measurement_temperature 120(2)
_cell_measurement_theta_max 26.7475
_cell_measurement_theta_min 2.264
_cell_volume 6298(3)
_computing_cell_refinement 'SAINT V8.40B'
_computing_data_collection 'Bruker BIS V6.2.15/2021-03-15 and APEX4 2021.10-0'
_computing_data_reduction 'SAINT V8.40B'
_computing_structure_refinement 'SHELXL-2019/2 (Sheldrick, 2019)'
_computing_structure_solution 'SHELXT 2018/2 (Sheldrick, 2018)'
_diffrn_ambient_environment N~2~
_diffrn_ambient_temperature 120(2)
_diffrn_detector CPAD
_diffrn_detector_area_resol_mean 7.41
_diffrn_detector_type 'Bruker PHOTON III'
_diffrn_measured_fraction_theta_full 0.999
_diffrn_measured_fraction_theta_max 0.996
_diffrn_measurement_device 'three-circle diffractometer'
_diffrn_measurement_device_type 'Bruker D8 VENTURE dual wavelength Mo/Cu'
_diffrn_measurement_method '\w and \f scans'
_diffrn_measurement_specimen_support 'MiTeGen micromount'
_diffrn_radiation_monochromator 'mirror optics'
_diffrn_radiation_probe x-ray
_diffrn_radiation_type MoK\a
_diffrn_radiation_wavelength 0.71073
_diffrn_reflns_av_R_equivalents 0.0602
_diffrn_reflns_av_unetI/netI 0.0259
_diffrn_reflns_Laue_measured_fraction_full 0.999
_diffrn_reflns_Laue_measured_fraction_max 0.996
_diffrn_reflns_limit_h_max 15
_diffrn_reflns_limit_h_min -15
_diffrn_reflns_limit_k_max 21
_diffrn_reflns_limit_k_min -21
_diffrn_reflns_limit_l_max 40
_diffrn_reflns_limit_l_min -40
_diffrn_reflns_number 284303
_diffrn_reflns_point_group_measured_fraction_full 0.999
_diffrn_reflns_point_group_measured_fraction_max 0.996
_diffrn_reflns_theta_full 25.242
_diffrn_reflns_theta_max 26.844
_diffrn_reflns_theta_min 2.032
_diffrn_source 'microfocus sealed X-ray tube'
_diffrn_source_current 1.4
_diffrn_source_type 'Incoatec I\ms'
_diffrn_source_voltage 50.0
_exptl_absorpt_coefficient_mu 0.171
_exptl_absorpt_correction_T_max 0.7433
_exptl_absorpt_correction_T_min 0.7072
_exptl_absorpt_correction_type multi-scan
_exptl_absorpt_process_details
;SADABS-2016/2 - Bruker AXS area detector scaling and absorption correction: 
Krause, L., Herbst-Irmer, R., Sheldrick G.M. & Stalke D., J. Appl. Cryst. 48 
(2015) 3-10
;
_exptl_crystal_colour colourless
_exptl_crystal_density_diffrn 1.366
_exptl_crystal_description block
_exptl_crystal_F_000 2624
_exptl_crystal_recrystallization_method
;Single crystals suitable for X-ray diffraction were grown by gas phase diffusion
 of pentane into the CH2Cl2 solution.
;
_exptl_crystal_size_max 0.178
_exptl_crystal_size_mid 0.144
_exptl_crystal_size_min 0.129
_refine_diff_density_max 0.741
_refine_diff_density_min -0.542
_refine_diff_density_rms 0.063
_refine_ls_extinction_method none
_refine_ls_goodness_of_fit_ref 1.032
_refine_ls_hydrogen_treatment constr
_refine_ls_matrix_type full
_refine_ls_number_parameters 809
_refine_ls_number_reflns 13459
_refine_ls_number_restraints 2148
_refine_ls_restrained_S_all 1.014
_refine_ls_R_factor_all 0.0432
_refine_ls_R_factor_gt 0.0384
_refine_ls_shift/su_max 0.002
_refine_ls_shift/su_mean 0.000
_refine_ls_structure_factor_coef Fsqd
_refine_ls_weighting_details 'w=1/[\s^2^(Fo^2^)+(0.0553P)^2^+3.2580P] where P=(Fo^2^+2Fc^2^)/3'
_refine_ls_weighting_scheme calc
_refine_ls_wR_factor_gt 0.1020
_refine_ls_wR_factor_ref 0.1066
_reflns_Friedel_coverage 0.000
_reflns_number_gt 11914
_reflns_number_total 13459
_reflns_threshold_expression 'I > 2\s(I)'
_cod_data_source_file d4sc06581f2.cif
_cod_data_source_block ly114_a_sq
_cod_original_sg_symbol_H-M 'P 21/c'
_cod_database_code 1573052
_shelx_shelxl_version_number 2019/3
_shelx_space_group_comment
;
The symmetry employed for this shelxl refinement is uniquely defined
by the following loop, which should always be used as a source of
symmetry information in preference to the above space-group names.
They are only intended as comments.
;
_shelx_estimated_absorpt_t_min 0.970
_shelx_estimated_absorpt_t_max 0.978
_diffrn_measurement_ambient_temperature_device_make 'Oxford Cryostream 800'

loop_
_space_group_symop_operation_xyz
'x, y, z'
'-x, y+1/2, -z+1/2'
'-x, -y, -z'
'x, -y-1/2, z-1/2'

loop_
_atom_site_label
_atom_site_type_symbol
_atom_site_fract_x
_atom_site_fract_y
_atom_site_fract_z
_atom_site_U_iso_or_equiv
_atom_site_adp_type
_atom_site_occupancy
_atom_site_site_symmetry_order
_atom_site_calc_flag
_atom_site_refinement_flags_posn
_atom_site_refinement_flags_adp
_atom_site_refinement_flags_occupancy
_atom_site_disorder_assembly
_atom_site_disorder_group
C1 C 0.68481(11) 0.62273(8) 0.60942(5) 0.0233(3) Uani 1 1 d . . . . .
B1 B 0.17294(13) 0.14153(9) 0.63342(5) 0.0233(3) Uani 1 1 d D . . . .
P2 P 0.34506(3) 0.72753(2) 0.60248(2) 0.02056(8) Uani 1 1 d . . . . .
O2 O 0.41375(8) 0.59457(6) 0.56765(3) 0.0232(2) Uani 1 1 d . . . . .
C2 C 0.75956(12) 0.60704(9) 0.64500(5) 0.0252(3) Uani 1 1 d . . . . .
C3 C 0.80467(12) 0.67563(9) 0.66634(5) 0.0268(3) Uani 1 1 d . . . . .
H3 H 0.854749 0.668115 0.691420 0.032 Uiso 1 1 calc R U . . .
C4 C 0.78058(12) 0.75404(9) 0.65302(5) 0.0257(3) Uani 1 1 d . . . . .
C5 C 0.70227(12) 0.76624(8) 0.61740(5) 0.0249(3) Uani 1 1 d . . . . .
H5 H 0.682131 0.818680 0.607890 0.030 Uiso 1 1 calc R U . . .
C6 C 0.65494(11) 0.69960(8) 0.59640(4) 0.0228(3) Uani 1 1 d . . . . .
C7 C 0.51160(12) 0.76824(8) 0.54802(4) 0.0228(3) Uani 1 1 d . . . . .
C8 C 0.55307(13) 0.81905(9) 0.51887(5) 0.0290(3) Uani 1 1 d . . . . .
H8 H 0.621405 0.806158 0.507530 0.035 Uiso 1 1 calc R U . . .
C9 C 0.49525(14) 0.88833(9) 0.50629(5) 0.0307(3) Uani 1 1 d . . . . .
H9 H 0.522829 0.921893 0.485691 0.037 Uiso 1 1 calc R U . . .
C10 C 0.39776(13) 0.90899(9) 0.52349(5) 0.0288(3) Uani 1 1 d . . . . .
H10 H 0.359268 0.957170 0.515141 0.035 Uiso 1 1 calc R U . . .
P1 P 0.53296(3) 0.60204(2) 0.54629(2) 0.02310(8) Uani 1 1 d . . . . .
O1 O 0.62940(8) 0.56541(6) 0.58244(3) 0.0253(2) Uani 1 1 d . . . . .
N1 N 0.57363(10) 0.69780(7) 0.56096(4) 0.0233(2) Uani 1 1 d . . . . .
C11 C 0.35604(12) 0.85936(9) 0.55297(5) 0.0267(3) Uani 1 1 d . . . . .
H11 H 0.289414 0.873970 0.565019 0.032 Uiso 1 1 calc R U . . .
C12 C 0.41163(12) 0.78782(8) 0.56507(4) 0.0220(3) Uani 1 1 d . . . . .
C13 C 0.36079(12) 0.77427(8) 0.65359(4) 0.0245(3) Uani 1 1 d . . . . .
C14 C 0.46083(13) 0.76284(10) 0.68044(5) 0.0299(3) Uani 1 1 d . . . . .
H14 H 0.520557 0.731739 0.671440 0.036 Uiso 1 1 calc R U . . .
C15 C 0.47234(15) 0.79719(11) 0.72029(5) 0.0366(4) Uani 1 1 d . . . . .
H15 H 0.539455 0.788608 0.738896 0.044 Uiso 1 1 calc R U . . .
C16 C 0.38616(16) 0.84398(11) 0.73301(5) 0.0399(4) Uani 1 1 d . . . . .
H16 H 0.394147 0.866937 0.760435 0.048 Uiso 1 1 calc R U . . .
C17 C 0.28881(15) 0.85744(10) 0.70607(6) 0.0379(4) Uani 1 1 d . . . . .
H17 H 0.230971 0.890764 0.714752 0.046 Uiso 1 1 calc R U . . .
C18 C 0.27509(13) 0.82256(9) 0.66644(5) 0.0294(3) Uani 1 1 d . . . . .
H18 H 0.207650 0.831436 0.648062 0.035 Uiso 1 1 calc R U . . .
C19 C 0.19899(11) 0.71728(8) 0.58210(5) 0.0231(3) Uani 1 1 d . . . . .
C20 C 0.11867(13) 0.69550(9) 0.60882(5) 0.0275(3) Uani 1 1 d . . . . .
H20 H 0.140271 0.688466 0.638191 0.033 Uiso 1 1 calc R U . . .
C21 C 0.00698(13) 0.68427(10) 0.59197(6) 0.0341(3) Uani 1 1 d . . . . .
H21 H -0.048125 0.669517 0.609943 0.041 Uiso 1 1 calc R U . . .
C22 C -0.02477(14) 0.69437(10) 0.54926(6) 0.0366(4) Uani 1 1 d . . . . .
H22 H -0.101810 0.687832 0.538175 0.044 Uiso 1 1 calc R U . . .
C23 C 0.05470(14) 0.71384(10) 0.52270(6) 0.0360(4) Uani 1 1 d . . . . .
H23 H 0.032704 0.719675 0.493283 0.043 Uiso 1 1 calc R U . . .
C24 C 0.16697(13) 0.72495(9) 0.53889(5) 0.0294(3) Uani 1 1 d . . . . .
H24 H 0.221962 0.737788 0.520511 0.035 Uiso 1 1 calc R U . . .
C25 C 0.40540(11) 0.62484(8) 0.60904(4) 0.0215(3) Uani 1 1 d . . . . .
H25 H 0.482443 0.627369 0.625214 0.026 Uiso 1 1 calc R U . . .
C26 C 0.32896(11) 0.57246(8) 0.63225(5) 0.0232(3) Uani 1 1 d . . . . .
C27 C 0.34256(13) 0.57080(9) 0.67620(5) 0.0291(3) Uani 1 1 d . . . . .
H27 H 0.400430 0.601651 0.691512 0.035 Uiso 1 1 calc R U . . .
C28 C 0.27117(15) 0.52384(10) 0.69755(5) 0.0351(4) Uani 1 1 d . . . . .
H28 H 0.279908 0.523000 0.727537 0.042 Uiso 1 1 calc R U . . .
C29 C 0.18769(14) 0.47844(10) 0.67544(6) 0.0350(4) Uani 1 1 d . . . . .
H29 H 0.138991 0.446533 0.690197 0.042 Uiso 1 1 calc R U . . .
C30 C 0.17479(13) 0.47930(9) 0.63178(5) 0.0309(3) Uani 1 1 d . . . . .
H30 H 0.117893 0.447363 0.616629 0.037 Uiso 1 1 calc R U . . .
C31 C 0.24482(12) 0.52675(9) 0.60995(5) 0.0268(3) Uani 1 1 d . . . . .
H31 H 0.235140 0.527893 0.579965 0.032 Uiso 1 1 calc R U . . .
C32 C 0.79185(13) 0.52167(9) 0.65882(5) 0.0294(3) Uani 1 1 d . . . . .
C33 C 0.68569(15) 0.47592(10) 0.66814(6) 0.0386(4) Uani 1 1 d . . . . .
H33A H 0.706735 0.421491 0.677284 0.058 Uiso 1 1 calc R U . . .
H33B H 0.631763 0.473679 0.642549 0.058 Uiso 1 1 calc R U . . .
H33C H 0.650690 0.503356 0.690541 0.058 Uiso 1 1 calc R U . . .
C34 C 0.84610(15) 0.47959(10) 0.62322(6) 0.0372(4) Uani 1 1 d . . . . .
H34A H 0.867969 0.425129 0.632041 0.056 Uiso 1 1 calc R U . . .
H34B H 0.913392 0.509352 0.617104 0.056 Uiso 1 1 calc R U . . .
H34C H 0.791509 0.477471 0.597808 0.056 Uiso 1 1 calc R U . . .
C35 C 0.87754(16) 0.52102(11) 0.69834(6) 0.0410(4) Uani 1 1 d . . . . .
H35A H 0.897130 0.465679 0.706146 0.061 Uiso 1 1 calc R U . . .
H35B H 0.844442 0.547152 0.721581 0.061 Uiso 1 1 calc R U . . .
H35C H 0.945989 0.549828 0.692618 0.061 Uiso 1 1 calc R U . . .
C36 C 0.83922(12) 0.82493(9) 0.67699(5) 0.0298(3) Uani 1 1 d . . . . .
C37 C 0.79910(16) 0.83075(11) 0.72089(6) 0.0405(4) Uani 1 1 d . . . . .
H37A H 0.839551 0.874198 0.736744 0.061 Uiso 1 1 calc R U . . .
H37B H 0.814509 0.780185 0.735973 0.061 Uiso 1 1 calc R U . . .
H37C H 0.717554 0.841576 0.718054 0.061 Uiso 1 1 calc R U . . .
C38 C 0.96822(14) 0.81340(11) 0.68151(7) 0.0423(4) Uani 1 1 d . . . . .
H38A H 1.004875 0.858332 0.697352 0.064 Uiso 1 1 calc R U . . .
H38B H 0.994244 0.811087 0.653439 0.064 Uiso 1 1 calc R U . . .
H38C H 0.987847 0.763428 0.696629 0.064 Uiso 1 1 calc R U . . .
C39 C 0.81468(15) 0.90415(10) 0.65337(6) 0.0392(4) Uani 1 1 d . . . . .
H39A H 0.855425 0.947610 0.669105 0.059 Uiso 1 1 calc R U . . .
H39B H 0.733154 0.915001 0.650737 0.059 Uiso 1 1 calc R U . . .
H39C H 0.839793 0.900369 0.625189 0.059 Uiso 1 1 calc R U . . .
F1_1 F 0.06869(8) 0.30101(5) 0.65863(3) 0.0355(2) Uani 1 1 d D U . . .
F2_1 F -0.08578(9) 0.31627(6) 0.71149(4) 0.0498(3) Uani 1 1 d D U . . .
F3_1 F -0.16259(10) 0.18671(7) 0.75149(4) 0.0525(3) Uani 1 1 d D U . . .
F4_1 F -0.08260(8) 0.03858(6) 0.73490(3) 0.0347(2) Uani 1 1 d D U . . .
F5_1 F 0.07785(7) 0.02153(5) 0.68372(3) 0.02825(18) Uani 1 1 d D U . . .
C1_1 C 0.08483(12) 0.16007(8) 0.66888(4) 0.0237(3) Uani 1 1 d D U . . .
C2_1 C 0.03760(13) 0.23329(9) 0.67737(5) 0.0275(3) Uani 1 1 d D U . . .
C3_1 C -0.04406(14) 0.24322(9) 0.70470(6) 0.0343(3) Uani 1 1 d D U . . .
C4_1 C -0.08371(14) 0.17806(10) 0.72483(5) 0.0351(4) Uani 1 1 d D U . . .
C5_1 C -0.04216(13) 0.10343(9) 0.71670(5) 0.0283(3) Uani 1 1 d D U . . .
C6_1 C 0.04006(12) 0.09648(8) 0.68972(4) 0.0240(3) Uani 1 1 d D U . . .
F1_2 F 0.16916(8) -0.03764(5) 0.60909(3) 0.0342(2) Uani 1 1 d D U . . .
F2_2 F 0.01397(10) -0.10793(6) 0.55677(4) 0.0465(3) Uani 1 1 d D U . . .
F3_2 F -0.16034(9) -0.02263(7) 0.51536(3) 0.0477(3) Uani 1 1 d D U . . .
F4_2 F -0.17130(8) 0.13792(6) 0.52860(3) 0.0427(2) Uani 1 1 d D U . . .
F5_2 F -0.01542(8) 0.21130(5) 0.58141(3) 0.0325(2) Uani 1 1 d D U . . .
C1_2 C 0.08893(12) 0.09241(8) 0.59734(4) 0.0241(3) Uani 1 1 d D U . . .
C2_2 C 0.08829(13) 0.01082(9) 0.58955(5) 0.0271(3) Uani 1 1 d D U . . .
C3_2 C 0.00736(14) -0.02835(9) 0.56252(5) 0.0318(3) Uani 1 1 d D U . . .
C4_2 C -0.08020(14) 0.01420(10) 0.54166(5) 0.0332(3) Uani 1 1 d D U . . .
C5_2 C -0.08529(13) 0.09535(10) 0.54836(5) 0.0311(3) Uani 1 1 d D U . . .
C6_2 C -0.00288(12) 0.13175(9) 0.57562(5) 0.0264(3) Uani 1 1 d D U . . .
F1_3 F 0.32976(8) 0.06683(6) 0.58251(3) 0.0367(2) Uani 1 1 d D U . . .
F2_3 F 0.52189(9) -0.00972(8) 0.60854(4) 0.0554(3) Uani 1 1 d D U . . .
F3_3 F 0.59052(9) -0.02529(8) 0.69312(4) 0.0609(3) Uani 1 1 d D U . . .
F4_3 F 0.46288(9) 0.03749(8) 0.74974(3) 0.0497(3) Uani 1 1 d D U . . .
F5_3 F 0.26935(8) 0.10947(6) 0.72545(3) 0.0346(2) Uani 1 1 d D U . . .
C1_3 C 0.28580(12) 0.08970(9) 0.65223(5) 0.0259(3) Uani 1 1 d D U . . .
C2_3 C 0.35768(13) 0.05885(10) 0.62472(5) 0.0308(3) Uani 1 1 d D U . . .
C3_3 C 0.45755(14) 0.01949(11) 0.63721(6) 0.0392(4) Uani 1 1 d D U . . .
C4_3 C 0.49258(14) 0.01161(12) 0.67963(6) 0.0426(4) Uani 1 1 d D U . . .
C5_3 C 0.42738(14) 0.04326(11) 0.70828(5) 0.0369(4) Uani 1 1 d D U . . .
C6_3 C 0.32668(13) 0.08073(9) 0.69438(5) 0.0294(3) Uani 1 1 d D U . . .
F1_4 F 0.30195(8) 0.25532(6) 0.68638(3) 0.0363(2) Uani 1 1 d D U . . .
F2_4 F 0.42965(9) 0.37453(6) 0.66351(4) 0.0488(3) Uani 1 1 d D U . . .
F3_4 F 0.43099(10) 0.41221(6) 0.58027(4) 0.0546(3) Uani 1 1 d D U . . .
F4_4 F 0.30087(10) 0.32553(7) 0.52069(4) 0.0505(3) Uani 1 1 d D U . . .
F5_4 F 0.18200(9) 0.20231(6) 0.54200(3) 0.0382(2) Uani 1 1 d D U . . .
C1_4 C 0.23292(12) 0.22241(9) 0.61588(5) 0.0268(3) Uani 1 1 d D U . . .
C2_4 C 0.29952(13) 0.27013(9) 0.64457(5) 0.0304(3) Uani 1 1 d D U . . .
C3_4 C 0.36644(13) 0.33247(10) 0.63367(6) 0.0366(4) Uani 1 1 d D U . . .
C4_4 C 0.36747(14) 0.35164(9) 0.59179(6) 0.0397(4) Uani 1 1 d D U . . .
C5_4 C 0.30201(15) 0.30760(10) 0.56199(6) 0.0370(4) Uani 1 1 d D U . . .
C6_4 C 0.23816(13) 0.24400(9) 0.57423(5) 0.0311(3) Uani 1 1 d D U . . .

loop_
_atom_site_aniso_label
_atom_site_aniso_U_11
_atom_site_aniso_U_22
_atom_site_aniso_U_33
_atom_site_aniso_U_23
_atom_site_aniso_U_13
_atom_site_aniso_U_12
C1 0.0195(6) 0.0214(6) 0.0303(7) -0.0031(5) 0.0088(5) -0.0009(5)
B1 0.0237(7) 0.0218(7) 0.0245(7) -0.0001(6) 0.0031(6) 0.0009(6)
P2 0.02037(16) 0.01977(17) 0.02231(17) 0.00137(13) 0.00583(13) 0.00005(12)
O2 0.0235(5) 0.0224(5) 0.0246(5) -0.0014(4) 0.0066(4) -0.0025(4)
C2 0.0209(6) 0.0248(7) 0.0316(7) 0.0001(6) 0.0104(5) 0.0022(5)
C3 0.0202(6) 0.0296(7) 0.0314(7) -0.0022(6) 0.0062(5) 0.0011(5)
C4 0.0188(6) 0.0264(7) 0.0334(7) -0.0049(6) 0.0095(5) 0.0000(5)
C5 0.0202(6) 0.0212(6) 0.0346(7) -0.0017(6) 0.0095(5) -0.0002(5)
C6 0.0183(6) 0.0249(7) 0.0269(7) -0.0004(5) 0.0094(5) -0.0002(5)
C7 0.0247(7) 0.0195(6) 0.0246(7) -0.0004(5) 0.0042(5) -0.0025(5)
C8 0.0318(8) 0.0246(7) 0.0325(8) 0.0007(6) 0.0114(6) -0.0047(6)
C9 0.0378(8) 0.0227(7) 0.0322(8) 0.0052(6) 0.0075(6) -0.0080(6)
C10 0.0315(7) 0.0193(6) 0.0346(8) 0.0045(6) -0.0007(6) -0.0034(5)
P1 0.02488(18) 0.02093(17) 0.02478(17) -0.00186(13) 0.00842(14) -0.00124(13)
O1 0.0245(5) 0.0208(5) 0.0313(5) -0.0028(4) 0.0066(4) 0.0002(4)
N1 0.0229(6) 0.0200(6) 0.0280(6) -0.0002(5) 0.0070(5) -0.0013(4)
C11 0.0249(7) 0.0228(7) 0.0327(7) 0.0012(6) 0.0039(6) -0.0009(5)
C12 0.0234(6) 0.0196(6) 0.0231(6) 0.0014(5) 0.0040(5) -0.0029(5)
C13 0.0275(7) 0.0219(6) 0.0252(7) 0.0004(5) 0.0078(5) -0.0030(5)
C14 0.0268(7) 0.0337(8) 0.0301(7) -0.0034(6) 0.0067(6) -0.0012(6)
C15 0.0329(8) 0.0464(10) 0.0305(8) -0.0049(7) 0.0031(6) -0.0066(7)
C16 0.0448(10) 0.0446(10) 0.0319(8) -0.0127(7) 0.0113(7) -0.0094(8)
C17 0.0400(9) 0.0333(8) 0.0426(9) -0.0115(7) 0.0144(7) 0.0011(7)
C18 0.0304(7) 0.0242(7) 0.0345(8) -0.0012(6) 0.0077(6) 0.0014(6)
C19 0.0208(6) 0.0191(6) 0.0299(7) 0.0010(5) 0.0045(5) 0.0003(5)
C20 0.0275(7) 0.0244(7) 0.0321(7) -0.0015(6) 0.0102(6) -0.0004(6)
C21 0.0256(7) 0.0312(8) 0.0476(9) -0.0064(7) 0.0133(7) -0.0039(6)
C22 0.0257(7) 0.0319(8) 0.0510(10) -0.0053(7) -0.0011(7) -0.0033(6)
C23 0.0339(8) 0.0355(8) 0.0366(8) 0.0036(7) -0.0053(7) -0.0043(7)
C24 0.0298(7) 0.0278(7) 0.0307(8) 0.0042(6) 0.0038(6) -0.0026(6)
C25 0.0210(6) 0.0209(6) 0.0235(6) 0.0011(5) 0.0057(5) 0.0001(5)
C26 0.0211(6) 0.0195(6) 0.0299(7) 0.0054(5) 0.0074(5) 0.0032(5)
C27 0.0307(7) 0.0282(7) 0.0293(7) 0.0050(6) 0.0075(6) 0.0012(6)
C28 0.0411(9) 0.0347(8) 0.0319(8) 0.0089(6) 0.0143(7) 0.0033(7)
C29 0.0333(8) 0.0279(8) 0.0473(9) 0.0104(7) 0.0204(7) 0.0020(6)
C30 0.0244(7) 0.0238(7) 0.0458(9) 0.0036(6) 0.0095(6) -0.0003(6)
C31 0.0240(7) 0.0240(7) 0.0332(8) 0.0032(6) 0.0070(6) 0.0023(5)
C32 0.0294(7) 0.0249(7) 0.0342(8) 0.0015(6) 0.0052(6) 0.0035(6)
C33 0.0417(9) 0.0314(8) 0.0441(9) 0.0070(7) 0.0112(7) -0.0030(7)
C34 0.0359(8) 0.0303(8) 0.0465(10) -0.0020(7) 0.0092(7) 0.0109(7)
C35 0.0460(10) 0.0315(8) 0.0435(10) 0.0021(7) -0.0034(8) 0.0104(7)
C36 0.0234(7) 0.0290(7) 0.0376(8) -0.0085(6) 0.0056(6) -0.0004(6)
C37 0.0405(9) 0.0433(10) 0.0390(9) -0.0136(7) 0.0097(7) -0.0051(7)
C38 0.0227(8) 0.0383(9) 0.0655(12) -0.0168(8) 0.0029(7) -0.0022(6)
C39 0.0406(9) 0.0274(8) 0.0490(10) -0.0082(7) 0.0019(8) -0.0070(7)
F1_1 0.0395(5) 0.0202(4) 0.0487(6) 0.0020(4) 0.0134(4) 0.0011(4)
F2_1 0.0534(6) 0.0286(5) 0.0722(8) -0.0071(5) 0.0284(6) 0.0102(4)
F3_1 0.0488(6) 0.0485(6) 0.0673(7) -0.0084(5) 0.0377(6) -0.0002(5)
F4_1 0.0351(5) 0.0344(5) 0.0361(5) 0.0031(4) 0.0108(4) -0.0090(4)
F5_1 0.0318(4) 0.0201(4) 0.0334(4) 0.0015(3) 0.0058(4) 0.0015(3)
C1_1 0.0232(6) 0.0231(7) 0.0247(7) -0.0015(5) 0.0019(5) -0.0004(5)
C2_1 0.0284(7) 0.0215(7) 0.0329(7) -0.0002(6) 0.0048(6) -0.0013(5)
C3_1 0.0336(8) 0.0255(7) 0.0451(9) -0.0072(7) 0.0104(7) 0.0045(6)
C4_1 0.0304(8) 0.0378(9) 0.0396(9) -0.0072(7) 0.0152(7) -0.0010(6)
C5_1 0.0262(7) 0.0299(7) 0.0292(7) 0.0006(6) 0.0042(6) -0.0047(6)
C6_1 0.0242(7) 0.0216(6) 0.0257(7) -0.0014(5) 0.0004(5) 0.0007(5)
F1_2 0.0356(5) 0.0240(4) 0.0412(5) -0.0017(4) -0.0036(4) 0.0078(4)
F2_2 0.0548(6) 0.0260(5) 0.0562(7) -0.0132(4) -0.0048(5) 0.0007(4)
F3_2 0.0445(6) 0.0486(6) 0.0460(6) -0.0098(5) -0.0128(5) -0.0073(5)
F4_2 0.0357(5) 0.0445(6) 0.0444(6) 0.0087(5) -0.0113(4) 0.0048(4)
F5_2 0.0354(5) 0.0227(4) 0.0388(5) 0.0048(4) 0.0010(4) 0.0044(4)
C1_2 0.0264(7) 0.0240(7) 0.0225(6) 0.0013(5) 0.0050(5) 0.0008(5)
C2_2 0.0289(7) 0.0256(7) 0.0264(7) 0.0005(5) 0.0020(6) 0.0041(6)
C3_2 0.0376(8) 0.0237(7) 0.0340(8) -0.0047(6) 0.0034(6) -0.0003(6)
C4_2 0.0322(8) 0.0380(8) 0.0284(7) -0.0036(6) -0.0014(6) -0.0049(6)
C5_2 0.0287(7) 0.0356(8) 0.0283(7) 0.0065(6) -0.0010(6) 0.0027(6)
C6_2 0.0295(7) 0.0227(7) 0.0275(7) 0.0036(5) 0.0056(6) 0.0019(5)
F1_3 0.0337(5) 0.0483(6) 0.0285(5) -0.0060(4) 0.0053(4) 0.0068(4)
F2_3 0.0352(5) 0.0786(8) 0.0525(7) -0.0238(6) 0.0046(5) 0.0203(5)
F3_3 0.0366(6) 0.0818(9) 0.0615(7) -0.0027(6) -0.0059(5) 0.0289(6)
F4_3 0.0366(5) 0.0752(8) 0.0348(5) 0.0058(5) -0.0067(4) 0.0095(5)
F5_3 0.0292(5) 0.0487(6) 0.0261(4) -0.0021(4) 0.0041(4) 0.0021(4)
C1_3 0.0238(7) 0.0238(7) 0.0302(7) -0.0018(6) 0.0029(5) 0.0000(5)
C2_3 0.0285(7) 0.0335(8) 0.0299(7) -0.0048(6) 0.0015(6) 0.0028(6)
C3_3 0.0292(8) 0.0458(10) 0.0428(9) -0.0108(8) 0.0052(7) 0.0081(7)
C4_3 0.0274(8) 0.0506(11) 0.0482(10) -0.0022(8) -0.0031(7) 0.0129(7)
C5_3 0.0298(8) 0.0469(10) 0.0323(8) 0.0014(7) -0.0038(6) 0.0031(7)
C6_3 0.0264(7) 0.0311(8) 0.0311(7) -0.0012(6) 0.0045(6) -0.0001(6)
F1_4 0.0366(5) 0.0354(5) 0.0367(5) -0.0064(4) 0.0036(4) -0.0066(4)
F2_4 0.0369(5) 0.0345(5) 0.0764(8) -0.0170(5) 0.0122(5) -0.0115(4)
F3_4 0.0541(7) 0.0257(5) 0.0920(9) 0.0014(5) 0.0427(6) -0.0070(5)
F4_4 0.0649(7) 0.0404(6) 0.0527(6) 0.0136(5) 0.0351(6) 0.0038(5)
F5_4 0.0459(6) 0.0397(5) 0.0303(5) 0.0033(4) 0.0095(4) -0.0039(4)
C1_4 0.0244(7) 0.0234(7) 0.0339(8) 0.0006(6) 0.0085(6) 0.0018(5)
C2_4 0.0275(7) 0.0255(7) 0.0396(8) -0.0021(6) 0.0097(6) 0.0018(6)
C3_4 0.0272(8) 0.0253(7) 0.0593(11) -0.0090(7) 0.0133(7) -0.0019(6)
C4_4 0.0364(9) 0.0201(7) 0.0679(11) 0.0006(7) 0.0288(8) 0.0004(6)
C5_4 0.0409(9) 0.0281(8) 0.0465(9) 0.0068(7) 0.0252(7) 0.0067(7)
C6_4 0.0315(8) 0.0274(7) 0.0362(8) 0.0010(6) 0.0118(6) 0.0023(6)

loop_
_atom_type_symbol
_atom_type_description
_atom_type_scat_dispersion_real
_atom_type_scat_dispersion_imag
_atom_type_scat_source
C C 0.0033 0.0016 'International Tables Vol C Tables 4.2.6.8 and 6.1.1.4'
H H 0.0000 0.0000 'International Tables Vol C Tables 4.2.6.8 and 6.1.1.4'
B B 0.0013 0.0007 'International Tables Vol C Tables 4.2.6.8 and 6.1.1.4'
N N 0.0061 0.0033 'International Tables Vol C Tables 4.2.6.8 and 6.1.1.4'
O O 0.0106 0.0060 'International Tables Vol C Tables 4.2.6.8 and 6.1.1.4'
F F 0.0171 0.0103 'International Tables Vol C Tables 4.2.6.8 and 6.1.1.4'
P P 0.1023 0.0942 'International Tables Vol C Tables 4.2.6.8 and 6.1.1.4'

loop_
_geom_angle_atom_site_label_1
_geom_angle_atom_site_label_2
_geom_angle_atom_site_label_3
_geom_angle
_geom_angle_site_symmetry_1
_geom_angle_site_symmetry_3
_geom_angle_publ_flag
C2 C1 C6 122.72(13) . . ?
C2 C1 O1 125.93(13) . . ?
C6 C1 O1 111.34(12) . . ?
C1_3 B1 C1_1 113.62(12) . . ?
C1_3 B1 C1_2 113.19(12) . . ?
C1_1 B1 C1_2 100.91(11) . . ?
C1_3 B1 C1_4 100.88(11) . . ?
C1_1 B1 C1_4 114.02(12) . . ?
C1_2 B1 C1_4 114.85(12) . . ?
C19 P2 C13 111.60(7) . . ?
C19 P2 C12 106.95(7) . . ?
C13 P2 C12 110.25(7) . . ?
C19 P2 C25 107.29(6) . . ?
C13 P2 C25 107.43(7) . . ?
C12 P2 C25 113.35(6) . . ?
C25 O2 P1 120.57(8) . . ?
C1 C2 C3 114.55(13) . . ?
C1 C2 C32 121.97(13) . . ?
C3 C2 C32 123.46(14) . . ?
C4 C3 C2 124.30(14) . . ?
C4 C3 H3 117.9 . . ?
C2 C3 H3 117.9 . . ?
C3 C4 C5 118.54(13) . . ?
C3 C4 C36 120.50(14) . . ?
C5 C4 C36 120.96(13) . . ?
C6 C5 C4 118.11(13) . . ?
C6 C5 H5 120.9 . . ?
C4 C5 H5 120.9 . . ?
C1 C6 C5 121.68(13) . . ?
C1 C6 N1 110.60(12) . . ?
C5 C6 N1 127.72(13) . . ?
C8 C7 C12 119.78(13) . . ?
C8 C7 N1 119.22(13) . . ?
C12 C7 N1 120.98(12) . . ?
C9 C8 C7 120.27(14) . . ?
C9 C8 H8 119.9 . . ?
C7 C8 H8 119.9 . . ?
C10 C9 C8 120.43(14) . . ?
C10 C9 H9 119.8 . . ?
C8 C9 H9 119.8 . . ?
C9 C10 C11 119.95(14) . . ?
C9 C10 H10 120.0 . . ?
C11 C10 H10 120.0 . . ?
O2 P1 O1 104.22(5) . . ?
O2 P1 N1 100.76(5) . . ?
O1 P1 N1 90.22(6) . . ?
C1 O1 P1 114.60(9) . . ?
C6 N1 C7 120.17(12) . . ?
C6 N1 P1 112.69(9) . . ?
C7 N1 P1 124.72(10) . . ?
C10 C11 C12 120.33(14) . . ?
C10 C11 H11 119.8 . . ?
C12 C11 H11 119.8 . . ?
C7 C12 C11 119.20(13) . . ?
C7 C12 P2 125.32(11) . . ?
C11 C12 P2 115.48(11) . . ?
C18 C13 C14 119.84(14) . . ?
C18 C13 P2 120.81(12) . . ?
C14 C13 P2 119.35(11) . . ?
C15 C14 C13 119.59(15) . . ?
C15 C14 H14 120.2 . . ?
C13 C14 H14 120.2 . . ?
C16 C15 C14 120.13(16) . . ?
C16 C15 H15 119.9 . . ?
C14 C15 H15 119.9 . . ?
C17 C16 C15 120.39(15) . . ?
C17 C16 H16 119.8 . . ?
C15 C16 H16 119.8 . . ?
C16 C17 C18 120.25(15) . . ?
C16 C17 H17 119.9 . . ?
C18 C17 H17 119.9 . . ?
C17 C18 C13 119.75(15) . . ?
C17 C18 H18 120.1 . . ?
C13 C18 H18 120.1 . . ?
C24 C19 C20 119.83(14) . . ?
C24 C19 P2 119.71(11) . . ?
C20 C19 P2 120.26(11) . . ?
C21 C20 C19 119.23(15) . . ?
C21 C20 H20 120.4 . . ?
C19 C20 H20 120.4 . . ?
C22 C21 C20 120.57(15) . . ?
C22 C21 H21 119.7 . . ?
C20 C21 H21 119.7 . . ?
C23 C22 C21 120.31(15) . . ?
C23 C22 H22 119.8 . . ?
C21 C22 H22 119.8 . . ?
C22 C23 C24 120.02(16) . . ?
C22 C23 H23 120.0 . . ?
C24 C23 H23 120.0 . . ?
C23 C24 C19 119.99(15) . . ?
C23 C24 H24 120.0 . . ?
C19 C24 H24 120.0 . . ?
O2 C25 C26 110.76(11) . . ?
O2 C25 P2 106.80(9) . . ?
C26 C25 P2 110.11(9) . . ?
O2 C25 H25 109.7 . . ?
C26 C25 H25 109.7 . . ?
P2 C25 H25 109.7 . . ?
C31 C26 C27 119.98(13) . . ?
C31 C26 C25 120.34(13) . . ?
C27 C26 C25 119.68(13) . . ?
C28 C27 C26 119.74(15) . . ?
C28 C27 H27 120.1 . . ?
C26 C27 H27 120.1 . . ?
C29 C28 C27 120.31(15) . . ?
C29 C28 H28 119.8 . . ?
C27 C28 H28 119.8 . . ?
C28 C29 C30 120.07(14) . . ?
C28 C29 H29 120.0 . . ?
C30 C29 H29 120.0 . . ?
C29 C30 C31 120.27(15) . . ?
C29 C30 H30 119.9 . . ?
C31 C30 H30 119.9 . . ?
C26 C31 C30 119.62(14) . . ?
C26 C31 H31 120.2 . . ?
C30 C31 H31 120.2 . . ?
C35 C32 C2 111.47(13) . . ?
C35 C32 C33 108.87(14) . . ?
C2 C32 C33 109.65(13) . . ?
C35 C32 C34 108.03(13) . . ?
C2 C32 C34 109.09(13) . . ?
C33 C32 C34 109.69(14) . . ?
C32 C33 H33A 109.5 . . ?
C32 C33 H33B 109.5 . . ?
H33A C33 H33B 109.5 . . ?
C32 C33 H33C 109.5 . . ?
H33A C33 H33C 109.5 . . ?
H33B C33 H33C 109.5 . . ?
C32 C34 H34A 109.5 . . ?
C32 C34 H34B 109.5 . . ?
H34A C34 H34B 109.5 . . ?
C32 C34 H34C 109.5 . . ?
H34A C34 H34C 109.5 . . ?
H34B C34 H34C 109.5 . . ?
C32 C35 H35A 109.5 . . ?
C32 C35 H35B 109.5 . . ?
H35A C35 H35B 109.5 . . ?
C32 C35 H35C 109.5 . . ?
H35A C35 H35C 109.5 . . ?
H35B C35 H35C 109.5 . . ?
C37 C36 C4 109.48(13) . . ?
C37 C36 C38 109.40(15) . . ?
C4 C36 C38 110.01(12) . . ?
C37 C36 C39 109.39(14) . . ?
C4 C36 C39 111.83(13) . . ?
C38 C36 C39 106.68(14) . . ?
C36 C37 H37A 109.5 . . ?
C36 C37 H37B 109.5 . . ?
H37A C37 H37B 109.5 . . ?
C36 C37 H37C 109.5 . . ?
H37A C37 H37C 109.5 . . ?
H37B C37 H37C 109.5 . . ?
C36 C38 H38A 109.5 . . ?
C36 C38 H38B 109.5 . . ?
H38A C38 H38B 109.5 . . ?
C36 C38 H38C 109.5 . . ?
H38A C38 H38C 109.5 . . ?
H38B C38 H38C 109.5 . . ?
C36 C39 H39A 109.5 . . ?
C36 C39 H39B 109.5 . . ?
H39A C39 H39B 109.5 . . ?
C36 C39 H39C 109.5 . . ?
H39A C39 H39C 109.5 . . ?
H39B C39 H39C 109.5 . . ?
C2_1 C1_1 C6_1 113.41(13) . . ?
C2_1 C1_1 B1 126.88(13) . . ?
C6_1 C1_1 B1 119.23(12) . . ?
F1_1 C2_1 C3_1 115.04(13) . . ?
F1_1 C2_1 C1_1 121.17(13) . . ?
C3_1 C2_1 C1_1 123.79(14) . . ?
F2_1 C3_1 C4_1 119.56(14) . . ?
F2_1 C3_1 C2_1 120.46(15) . . ?
C4_1 C3_1 C2_1 119.98(14) . . ?
F3_1 C4_1 C3_1 120.70(15) . . ?
F3_1 C4_1 C5_1 120.49(15) . . ?
C3_1 C4_1 C5_1 118.81(14) . . ?
F4_1 C5_1 C6_1 120.96(14) . . ?
F4_1 C5_1 C4_1 119.81(14) . . ?
C6_1 C5_1 C4_1 119.23(14) . . ?
F5_1 C6_1 C5_1 115.89(13) . . ?
F5_1 C6_1 C1_1 119.36(13) . . ?
C5_1 C6_1 C1_1 124.74(13) . . ?
C2_2 C1_2 C6_2 112.85(13) . . ?
C2_2 C1_2 B1 127.15(13) . . ?
C6_2 C1_2 B1 119.32(12) . . ?
F1_2 C2_2 C3_2 114.27(13) . . ?
F1_2 C2_2 C1_2 121.15(13) . . ?
C3_2 C2_2 C1_2 124.57(14) . . ?
F2_2 C3_2 C4_2 120.01(14) . . ?
F2_2 C3_2 C2_2 120.41(14) . . ?
C4_2 C3_2 C2_2 119.59(14) . . ?
F3_2 C4_2 C3_2 120.70(15) . . ?
F3_2 C4_2 C5_2 120.52(15) . . ?
C3_2 C4_2 C5_2 118.78(14) . . ?
F4_2 C5_2 C6_2 120.78(14) . . ?
F4_2 C5_2 C4_2 119.63(14) . . ?
C6_2 C5_2 C4_2 119.58(14) . . ?
F5_2 C6_2 C5_2 116.07(13) . . ?
F5_2 C6_2 C1_2 119.31(13) . . ?
C5_2 C6_2 C1_2 124.61(14) . . ?
C6_3 C1_3 C2_3 113.48(13) . . ?
C6_3 C1_3 B1 126.24(13) . . ?
C2_3 C1_3 B1 119.80(13) . . ?
F1_3 C2_3 C3_3 116.19(14) . . ?
F1_3 C2_3 C1_3 119.35(13) . . ?
C3_3 C2_3 C1_3 124.46(15) . . ?
F2_3 C3_3 C4_3 119.99(15) . . ?
F2_3 C3_3 C2_3 120.90(16) . . ?
C4_3 C3_3 C2_3 119.09(15) . . ?
F3_3 C4_3 C5_3 119.91(16) . . ?
F3_3 C4_3 C3_3 120.92(16) . . ?
C5_3 C4_3 C3_3 119.17(15) . . ?
F4_3 C5_3 C4_3 119.29(15) . . ?
F4_3 C5_3 C6_3 120.90(15) . . ?
C4_3 C5_3 C6_3 119.81(15) . . ?
F5_3 C6_3 C5_3 114.63(14) . . ?
F5_3 C6_3 C1_3 121.44(13) . . ?
C5_3 C6_3 C1_3 123.93(15) . . ?
C6_4 C1_4 C2_4 113.41(14) . . ?
C6_4 C1_4 B1 127.21(13) . . ?
C2_4 C1_4 B1 118.77(13) . . ?
F1_4 C2_4 C3_4 115.94(15) . . ?
F1_4 C2_4 C1_4 119.35(13) . . ?
C3_4 C2_4 C1_4 124.71(16) . . ?
F2_4 C3_4 C4_4 120.04(15) . . ?
F2_4 C3_4 C2_4 120.67(17) . . ?
C4_4 C3_4 C2_4 119.29(16) . . ?
F3_4 C4_4 C5_4 120.61(17) . . ?
F3_4 C4_4 C3_4 120.64(17) . . ?
C5_4 C4_4 C3_4 118.75(15) . . ?
F4_4 C5_4 C4_4 119.94(15) . . ?
F4_4 C5_4 C6_4 119.93(17) . . ?
C4_4 C5_4 C6_4 120.12(16) . . ?
F5_4 C6_4 C1_4 121.47(14) . . ?
F5_4 C6_4 C5_4 114.82(14) . . ?
C1_4 C6_4 C5_4 123.69(16) . . ?

loop_
_geom_bond_atom_site_label_1
_geom_bond_atom_site_label_2
_geom_bond_distance
_geom_bond_site_symmetry_2
_geom_bond_publ_flag
C1 C2 1.385(2) . ?
C1 C6 1.385(2) . ?
C1 O1 1.4022(17) . ?
B1 C1_3 1.652(2) . ?
B1 C1_1 1.654(2) . ?
B1 C1_2 1.654(2) . ?
B1 C1_4 1.656(2) . ?
P2 C19 1.7922(15) . ?
P2 C13 1.7982(15) . ?
P2 C12 1.8104(14) . ?
P2 C25 1.8643(14) . ?
O2 C25 1.4271(17) . ?
O2 P1 1.6442(11) . ?
C2 C3 1.409(2) . ?
C2 C32 1.531(2) . ?
C3 C4 1.399(2) . ?
C3 H3 0.9500 . ?
C4 C5 1.400(2) . ?
C4 C36 1.535(2) . ?
C5 C6 1.387(2) . ?
C5 H5 0.9500 . ?
C6 N1 1.4022(19) . ?
C7 C8 1.390(2) . ?
C7 C12 1.400(2) . ?
C7 N1 1.4262(18) . ?
C8 C9 1.384(2) . ?
C8 H8 0.9500 . ?
C9 C10 1.380(2) . ?
C9 H9 0.9500 . ?
C10 C11 1.387(2) . ?
C10 H10 0.9500 . ?
P1 O1 1.6496(11) . ?
P1 N1 1.7228(13) . ?
C11 C12 1.400(2) . ?
C11 H11 0.9500 . ?
C13 C18 1.397(2) . ?
C13 C14 1.398(2) . ?
C14 C15 1.387(2) . ?
C14 H14 0.9500 . ?
C15 C16 1.385(3) . ?
C15 H15 0.9500 . ?
C16 C17 1.380(3) . ?
C16 H16 0.9500 . ?
C17 C18 1.385(2) . ?
C17 H17 0.9500 . ?
C18 H18 0.9500 . ?
C19 C24 1.393(2) . ?
C19 C20 1.397(2) . ?
C20 C21 1.388(2) . ?
C20 H20 0.9500 . ?
C21 C22 1.382(3) . ?
C21 H21 0.9500 . ?
C22 C23 1.376(3) . ?
C22 H22 0.9500 . ?
C23 C24 1.388(2) . ?
C23 H23 0.9500 . ?
C24 H24 0.9500 . ?
C25 C26 1.5139(18) . ?
C25 H25 1.0000 . ?
C26 C31 1.390(2) . ?
C26 C27 1.392(2) . ?
C27 C28 1.389(2) . ?
C27 H27 0.9500 . ?
C28 C29 1.379(3) . ?
C28 H28 0.9500 . ?
C29 C30 1.383(2) . ?
C29 H29 0.9500 . ?
C30 C31 1.392(2) . ?
C30 H30 0.9500 . ?
C31 H31 0.9500 . ?
C32 C35 1.529(2) . ?
C32 C33 1.533(2) . ?
C32 C34 1.537(2) . ?
C33 H33A 0.9800 . ?
C33 H33B 0.9800 . ?
C33 H33C 0.9800 . ?
C34 H34A 0.9800 . ?
C34 H34B 0.9800 . ?
C34 H34C 0.9800 . ?
C35 H35A 0.9800 . ?
C35 H35B 0.9800 . ?
C35 H35C 0.9800 . ?
C36 C37 1.531(2) . ?
C36 C38 1.536(2) . ?
C36 C39 1.536(2) . ?
C37 H37A 0.9800 . ?
C37 H37B 0.9800 . ?
C37 H37C 0.9800 . ?
C38 H38A 0.9800 . ?
C38 H38B 0.9800 . ?
C38 H38C 0.9800 . ?
C39 H39A 0.9800 . ?
C39 H39B 0.9800 . ?
C39 H39C 0.9800 . ?
F1_1 C2_1 1.3514(17) . ?
F2_1 C3_1 1.3455(18) . ?
F3_1 C4_1 1.3420(18) . ?
F4_1 C5_1 1.3441(17) . ?
F5_1 C6_1 1.3526(16) . ?
C1_1 C2_1 1.387(2) . ?
C1_1 C6_1 1.391(2) . ?
C2_1 C3_1 1.385(2) . ?
C3_1 C4_1 1.375(2) . ?
C4_1 C5_1 1.378(2) . ?
C5_1 C6_1 1.377(2) . ?
F1_2 C2_2 1.3544(17) . ?
F2_2 C3_2 1.3472(18) . ?
F3_2 C4_2 1.3457(18) . ?
F4_2 C5_2 1.3432(18) . ?
F5_2 C6_2 1.3540(17) . ?
C1_2 C2_2 1.387(2) . ?
C1_2 C6_2 1.390(2) . ?
C2_2 C3_2 1.383(2) . ?
C3_2 C4_2 1.370(2) . ?
C4_2 C5_2 1.377(2) . ?
C5_2 C6_2 1.376(2) . ?
F1_3 C2_3 1.3559(18) . ?
F2_3 C3_3 1.3475(19) . ?
F3_3 C4_3 1.3448(19) . ?
F4_3 C5_3 1.3450(19) . ?
F5_3 C6_3 1.3519(18) . ?
C1_3 C6_3 1.385(2) . ?
C1_3 C2_3 1.390(2) . ?
C2_3 C3_3 1.376(2) . ?
C3_3 C4_3 1.376(3) . ?
C4_3 C5_3 1.369(3) . ?
C5_3 C6_3 1.379(2) . ?
F1_4 C2_4 1.3531(19) . ?
F2_4 C3_4 1.343(2) . ?
F3_4 C4_4 1.3392(18) . ?
F4_4 C5_4 1.349(2) . ?
F5_4 C6_4 1.3543(19) . ?
C1_4 C6_4 1.384(2) . ?
C1_4 C2_4 1.392(2) . ?
C2_4 C3_4 1.379(2) . ?
C3_4 C4_4 1.375(3) . ?
C4_4 C5_4 1.373(3) . ?
C5_4 C6_4 1.388(2) . ?

loop_
_geom_torsion_atom_site_label_1
_geom_torsion_atom_site_label_2
_geom_torsion_atom_site_label_3
_geom_torsion_atom_site_label_4
_geom_torsion
_geom_torsion_site_symmetry_1
_geom_torsion_site_symmetry_2
_geom_torsion_site_symmetry_3
_geom_torsion_site_symmetry_4
_geom_torsion_publ_flag
C6 C1 C2 C3 -1.3(2) . . . . ?
O1 C1 C2 C3 179.23(12) . . . . ?
C6 C1 C2 C32 -179.80(13) . . . . ?
O1 C1 C2 C32 0.8(2) . . . . ?
C1 C2 C3 C4 -1.8(2) . . . . ?
C32 C2 C3 C4 176.67(13) . . . . ?
C2 C3 C4 C5 3.4(2) . . . . ?
C2 C3 C4 C36 -176.46(13) . . . . ?
C3 C4 C5 C6 -1.8(2) . . . . ?
C36 C4 C5 C6 178.02(12) . . . . ?
C2 C1 C6 C5 2.8(2) . . . . ?
O1 C1 C6 C5 -177.68(12) . . . . ?
C2 C1 C6 N1 -176.78(12) . . . . ?
O1 C1 C6 N1 2.72(15) . . . . ?
C4 C5 C6 C1 -1.1(2) . . . . ?
C4 C5 C6 N1 178.41(13) . . . . ?
C12 C7 C8 C9 -0.8(2) . . . . ?
N1 C7 C8 C9 -179.05(14) . . . . ?
C7 C8 C9 C10 2.0(2) . . . . ?
C8 C9 C10 C11 -1.2(2) . . . . ?
C25 O2 P1 O1 51.09(10) . . . . ?
C25 O2 P1 N1 -41.91(11) . . . . ?
C2 C1 O1 P1 172.40(11) . . . . ?
C6 C1 O1 P1 -7.08(14) . . . . ?
O2 P1 O1 C1 -94.07(9) . . . . ?
N1 P1 O1 C1 7.09(9) . . . . ?
C1 C6 N1 C7 165.54(12) . . . . ?
C5 C6 N1 C7 -14.0(2) . . . . ?
C1 C6 N1 P1 2.40(14) . . . . ?
C5 C6 N1 P1 -177.17(11) . . . . ?
C8 C7 N1 C6 91.24(17) . . . . ?
C12 C7 N1 C6 -87.02(16) . . . . ?
C8 C7 N1 P1 -107.76(14) . . . . ?
C12 C7 N1 P1 73.98(16) . . . . ?
O2 P1 N1 C6 99.12(10) . . . . ?
O1 P1 N1 C6 -5.41(10) . . . . ?
O2 P1 N1 C7 -63.12(12) . . . . ?
O1 P1 N1 C7 -167.65(11) . . . . ?
C9 C10 C11 C12 -0.7(2) . . . . ?
C8 C7 C12 C11 -1.2(2) . . . . ?
N1 C7 C12 C11 177.09(13) . . . . ?
C8 C7 C12 P2 178.80(11) . . . . ?
N1 C7 C12 P2 -3.0(2) . . . . ?
C10 C11 C12 C7 1.9(2) . . . . ?
C10 C11 C12 P2 -178.05(11) . . . . ?
C19 P2 C12 C7 -129.65(12) . . . . ?
C13 P2 C12 C7 108.84(13) . . . . ?
C25 P2 C12 C7 -11.61(15) . . . . ?
C19 P2 C12 C11 50.31(12) . . . . ?
C13 P2 C12 C11 -71.19(12) . . . . ?
C25 P2 C12 C11 168.35(10) . . . . ?
C19 P2 C13 C18 -22.96(14) . . . . ?
C12 P2 C13 C18 95.74(13) . . . . ?
C25 P2 C13 C18 -140.31(12) . . . . ?
C19 P2 C13 C14 157.94(12) . . . . ?
C12 P2 C13 C14 -83.36(13) . . . . ?
C25 P2 C13 C14 40.59(13) . . . . ?
C18 C13 C14 C15 2.4(2) . . . . ?
P2 C13 C14 C15 -178.47(13) . . . . ?
C13 C14 C15 C16 -1.4(3) . . . . ?
C14 C15 C16 C17 -0.6(3) . . . . ?
C15 C16 C17 C18 1.7(3) . . . . ?
C16 C17 C18 C13 -0.7(3) . . . . ?
C14 C13 C18 C17 -1.4(2) . . . . ?
P2 C13 C18 C17 179.53(12) . . . . ?
C13 P2 C19 C24 145.13(12) . . . . ?
C12 P2 C19 C24 24.48(13) . . . . ?
C25 P2 C19 C24 -97.44(12) . . . . ?
C13 P2 C19 C20 -39.89(14) . . . . ?
C12 P2 C19 C20 -160.54(11) . . . . ?
C25 P2 C19 C20 77.53(13) . . . . ?
C24 C19 C20 C21 -2.0(2) . . . . ?
P2 C19 C20 C21 -176.99(11) . . . . ?
C19 C20 C21 C22 0.1(2) . . . . ?
C20 C21 C22 C23 1.6(3) . . . . ?
C21 C22 C23 C24 -1.2(3) . . . . ?
C22 C23 C24 C19 -0.7(2) . . . . ?
C20 C19 C24 C23 2.4(2) . . . . ?
P2 C19 C24 C23 177.36(12) . . . . ?
P1 O2 C25 C26 -144.88(9) . . . . ?
P1 O2 C25 P2 95.22(9) . . . . ?
C19 P2 C25 O2 71.49(10) . . . . ?
C13 P2 C25 O2 -168.38(8) . . . . ?
C12 P2 C25 O2 -46.34(11) . . . . ?
C19 P2 C25 C26 -48.83(11) . . . . ?
C13 P2 C25 C26 71.30(11) . . . . ?
C12 P2 C25 C26 -166.66(9) . . . . ?
O2 C25 C26 C31 -25.76(17) . . . . ?
P2 C25 C26 C31 92.14(14) . . . . ?
O2 C25 C26 C27 154.85(12) . . . . ?
P2 C25 C26 C27 -87.24(14) . . . . ?
C31 C26 C27 C28 -0.5(2) . . . . ?
C25 C26 C27 C28 178.87(13) . . . . ?
C26 C27 C28 C29 0.6(2) . . . . ?
C27 C28 C29 C30 0.2(2) . . . . ?
C28 C29 C30 C31 -0.9(2) . . . . ?
C27 C26 C31 C30 -0.2(2) . . . . ?
C25 C26 C31 C30 -179.60(13) . . . . ?
C29 C30 C31 C26 0.9(2) . . . . ?
C1 C2 C32 C35 178.66(14) . . . . ?
C3 C2 C32 C35 0.3(2) . . . . ?
C1 C2 C32 C33 -60.70(18) . . . . ?
C3 C2 C32 C33 120.98(16) . . . . ?
C1 C2 C32 C34 59.44(18) . . . . ?
C3 C2 C32 C34 -118.87(16) . . . . ?
C3 C4 C36 C37 -67.34(18) . . . . ?
C5 C4 C36 C37 112.83(16) . . . . ?
C3 C4 C36 C38 52.91(19) . . . . ?
C5 C4 C36 C38 -126.92(16) . . . . ?
C3 C4 C36 C39 171.26(14) . . . . ?
C5 C4 C36 C39 -8.56(19) . . . . ?
C1_3 B1 C1_1 C2_1 131.13(15) . . . . ?
C1_2 B1 C1_1 C2_1 -107.41(16) . . . . ?
C1_4 B1 C1_1 C2_1 16.3(2) . . . . ?
C1_3 B1 C1_1 C6_1 -57.30(17) . . . . ?
C1_2 B1 C1_1 C6_1 64.16(15) . . . . ?
C1_4 B1 C1_1 C6_1 -172.17(12) . . . . ?
C6_1 C1_1 C2_1 F1_1 -177.79(13) . . . . ?
B1 C1_1 C2_1 F1_1 -5.8(2) . . . . ?
C6_1 C1_1 C2_1 C3_1 1.6(2) . . . . ?
B1 C1_1 C2_1 C3_1 173.57(15) . . . . ?
F1_1 C2_1 C3_1 F2_1 -0.8(2) . . . . ?
C1_1 C2_1 C3_1 F2_1 179.79(15) . . . . ?
F1_1 C2_1 C3_1 C4_1 178.64(15) . . . . ?
C1_1 C2_1 C3_1 C4_1 -0.8(3) . . . . ?
F2_1 C3_1 C4_1 F3_1 -0.7(3) . . . . ?
C2_1 C3_1 C4_1 F3_1 179.82(15) . . . . ?
F2_1 C3_1 C4_1 C5_1 178.38(15) . . . . ?
C2_1 C3_1 C4_1 C5_1 -1.1(3) . . . . ?
F3_1 C4_1 C5_1 F4_1 1.4(2) . . . . ?
C3_1 C4_1 C5_1 F4_1 -177.69(15) . . . . ?
F3_1 C4_1 C5_1 C6_1 -178.99(15) . . . . ?
C3_1 C4_1 C5_1 C6_1 1.9(2) . . . . ?
F4_1 C5_1 C6_1 F5_1 -1.3(2) . . . . ?
C4_1 C5_1 C6_1 F5_1 179.12(14) . . . . ?
F4_1 C5_1 C6_1 C1_1 178.56(13) . . . . ?
C4_1 C5_1 C6_1 C1_1 -1.0(2) . . . . ?
C2_1 C1_1 C6_1 F5_1 179.15(12) . . . . ?
B1 C1_1 C6_1 F5_1 6.50(19) . . . . ?
C2_1 C1_1 C6_1 C5_1 -0.7(2) . . . . ?
B1 C1_1 C6_1 C5_1 -173.35(13) . . . . ?
C1_3 B1 C1_2 C2_2 16.9(2) . . . . ?
C1_1 B1 C1_2 C2_2 -104.91(16) . . . . ?
C1_4 B1 C1_2 C2_2 131.98(15) . . . . ?
C1_3 B1 C1_2 C6_2 -173.29(12) . . . . ?
C1_1 B1 C1_2 C6_2 64.94(15) . . . . ?
C1_4 B1 C1_2 C6_2 -58.16(17) . . . . ?
C6_2 C1_2 C2_2 F1_2 -177.77(13) . . . . ?
B1 C1_2 C2_2 F1_2 -7.4(2) . . . . ?
C6_2 C1_2 C2_2 C3_2 1.3(2) . . . . ?
B1 C1_2 C2_2 C3_2 171.74(14) . . . . ?
F1_2 C2_2 C3_2 F2_2 -1.2(2) . . . . ?
C1_2 C2_2 C3_2 F2_2 179.69(14) . . . . ?
F1_2 C2_2 C3_2 C4_2 178.56(14) . . . . ?
C1_2 C2_2 C3_2 C4_2 -0.6(2) . . . . ?
F2_2 C3_2 C4_2 F3_2 0.1(2) . . . . ?
C2_2 C3_2 C4_2 F3_2 -179.65(15) . . . . ?
F2_2 C3_2 C4_2 C5_2 179.54(15) . . . . ?
C2_2 C3_2 C4_2 C5_2 -0.2(2) . . . . ?
F3_2 C4_2 C5_2 F4_2 0.3(2) . . . . ?
C3_2 C4_2 C5_2 F4_2 -179.17(15) . . . . ?
F3_2 C4_2 C5_2 C6_2 179.55(14) . . . . ?
C3_2 C4_2 C5_2 C6_2 0.1(2) . . . . ?
F4_2 C5_2 C6_2 F5_2 0.9(2) . . . . ?
C4_2 C5_2 C6_2 F5_2 -178.29(14) . . . . ?
F4_2 C5_2 C6_2 C1_2 -179.96(14) . . . . ?
C4_2 C5_2 C6_2 C1_2 0.8(2) . . . . ?
C2_2 C1_2 C6_2 F5_2 177.63(13) . . . . ?
B1 C1_2 C6_2 F5_2 6.4(2) . . . . ?
C2_2 C1_2 C6_2 C5_2 -1.4(2) . . . . ?
B1 C1_2 C6_2 C5_2 -172.68(14) . . . . ?
C1_1 B1 C1_3 C6_3 -18.8(2) . . . . ?
C1_2 B1 C1_3 C6_3 -133.10(15) . . . . ?
C1_4 B1 C1_3 C6_3 103.68(16) . . . . ?
C1_1 B1 C1_3 C2_3 169.73(13) . . . . ?
C1_2 B1 C1_3 C2_3 55.39(18) . . . . ?
C1_4 B1 C1_3 C2_3 -67.82(16) . . . . ?
C6_3 C1_3 C2_3 F1_3 -177.23(13) . . . . ?
B1 C1_3 C2_3 F1_3 -4.7(2) . . . . ?
C6_3 C1_3 C2_3 C3_3 3.0(2) . . . . ?
B1 C1_3 C2_3 C3_3 175.54(15) . . . . ?
F1_3 C2_3 C3_3 F2_3 -0.7(3) . . . . ?
C1_3 C2_3 C3_3 F2_3 179.06(16) . . . . ?
F1_3 C2_3 C3_3 C4_3 177.94(16) . . . . ?
C1_3 C2_3 C3_3 C4_3 -2.3(3) . . . . ?
F2_3 C3_3 C4_3 F3_3 -0.3(3) . . . . ?
C2_3 C3_3 C4_3 F3_3 -178.92(18) . . . . ?
F2_3 C3_3 C4_3 C5_3 178.52(18) . . . . ?
C2_3 C3_3 C4_3 C5_3 -0.1(3) . . . . ?
F3_3 C4_3 C5_3 F4_3 0.5(3) . . . . ?
C3_3 C4_3 C5_3 F4_3 -178.27(17) . . . . ?
F3_3 C4_3 C5_3 C6_3 -179.68(17) . . . . ?
C3_3 C4_3 C5_3 C6_3 1.5(3) . . . . ?
F4_3 C5_3 C6_3 F5_3 -0.4(2) . . . . ?
C4_3 C5_3 C6_3 F5_3 179.83(16) . . . . ?
F4_3 C5_3 C6_3 C1_3 179.14(15) . . . . ?
C4_3 C5_3 C6_3 C1_3 -0.7(3) . . . . ?
C2_3 C1_3 C6_3 F5_3 177.97(14) . . . . ?
B1 C1_3 C6_3 F5_3 6.0(2) . . . . ?
C2_3 C1_3 C6_3 C5_3 -1.5(2) . . . . ?
B1 C1_3 C6_3 C5_3 -173.47(15) . . . . ?
C1_3 B1 C1_4 C6_4 108.55(16) . . . . ?
C1_1 B1 C1_4 C6_4 -129.28(15) . . . . ?
C1_2 B1 C1_4 C6_4 -13.5(2) . . . . ?
C1_3 B1 C1_4 C2_4 -61.78(16) . . . . ?
C1_1 B1 C1_4 C2_4 60.38(17) . . . . ?
C1_2 B1 C1_4 C2_4 176.15(13) . . . . ?
C6_4 C1_4 C2_4 F1_4 180.00(13) . . . . ?
B1 C1_4 C2_4 F1_4 -8.4(2) . . . . ?
C6_4 C1_4 C2_4 C3_4 -0.9(2) . . . . ?
B1 C1_4 C2_4 C3_4 170.71(14) . . . . ?
F1_4 C2_4 C3_4 F2_4 0.3(2) . . . . ?
C1_4 C2_4 C3_4 F2_4 -178.80(14) . . . . ?
F1_4 C2_4 C3_4 C4_4 -179.33(14) . . . . ?
C1_4 C2_4 C3_4 C4_4 1.6(2) . . . . ?
F2_4 C3_4 C4_4 F3_4 -0.1(2) . . . . ?
C2_4 C3_4 C4_4 F3_4 179.53(14) . . . . ?
F2_4 C3_4 C4_4 C5_4 180.00(14) . . . . ?
C2_4 C3_4 C4_4 C5_4 -0.4(2) . . . . ?
F3_4 C4_4 C5_4 F4_4 -0.4(2) . . . . ?
C3_4 C4_4 C5_4 F4_4 179.53(14) . . . . ?
F3_4 C4_4 C5_4 C6_4 178.78(14) . . . . ?
C3_4 C4_4 C5_4 C6_4 -1.3(2) . . . . ?
C2_4 C1_4 C6_4 F5_4 177.57(13) . . . . ?
B1 C1_4 C6_4 F5_4 6.8(2) . . . . ?
C2_4 C1_4 C6_4 C5_4 -0.9(2) . . . . ?
B1 C1_4 C6_4 C5_4 -171.66(14) . . . . ?
F4_4 C5_4 C6_4 F5_4 2.6(2) . . . . ?
C4_4 C5_4 C6_4 F5_4 -176.51(14) . . . . ?
F4_4 C5_4 C6_4 C1_4 -178.82(14) . . . . ?
C4_4 C5_4 C6_4 C1_4 2.0(2) . . . . ?
